data_4123755
loop_
_publ_author_name
'Chen, Xianyin'
'Plonka, Anna M.'
'Banerjee, Debasis'
'Krishna, Rajamani'
'Schaef, Herbert T.'
'Ghose, Sanjit'
'Thallapally, Praveen K.'
'Parise, John B.'

_publ_section_title
;
 Direct Observation of Xe and Kr Adsorption in a Xe-Selective Microporous
 Metal-Organic Framework.
;
_journal_issue 22
_journal_name_full 'Journal of the American Chemical Society'
_journal_page_first 7007
_journal_page_last 7010
_journal_paper_doi 10.1021/jacs.5b02556
_journal_volume 137
_journal_year 2015
_chemical_formula_sum 'C34 H20 Ca Kr0.51 O8'
_chemical_formula_weight 639.32
_chemical_name_systematic
; 
 ? 
;
_space_group_IT_number 2
_symmetry_cell_setting triclinic
_symmetry_space_group_name_Hall '-P 1'
_symmetry_space_group_name_H-M 'P -1'
_atom_sites_solution_hydrogens geom
_atom_sites_solution_primary direct
_atom_sites_solution_secondary difmap
_audit_creation_method SHELXL-97
_cell_angle_alpha 82.990(2)
_cell_angle_beta 85.885(3)
_cell_angle_gamma 83.050(4)
_cell_formula_units_Z 1
_cell_length_a 5.1161(3)
_cell_length_b 10.8239(4)
_cell_length_c 15.2598(4)
_cell_measurement_reflns_used 8236
_cell_measurement_temperature 100(2)
_cell_measurement_theta_max 77.3310
_cell_measurement_theta_min 4.1210
_cell_volume 831.16(6)
_computing_cell_refinement CrysAlicPro
_computing_data_collection CrysAlicPro
_computing_data_reduction CrysAlicPro
_computing_molecular_graphics 'CrystalMaker (CrystalMaker, 2014) and Mercury (CCDC, 2014)'
_computing_publication_material SHELXL97
_computing_structure_refinement 'SHELXL-97 (Sheldrick, 1997)'
_computing_structure_solution 'SHELXS-97 (Sheldrick, 1990)'
_diffrn_ambient_temperature 100(2)
_diffrn_detector_area_resol_mean 10.4962
_diffrn_measured_fraction_theta_full 0.992
_diffrn_measured_fraction_theta_max 0.992
_diffrn_measurement_device_type 'Xcalibur, Atlas, Gemini'
_diffrn_measurement_method '\w scans'
_diffrn_radiation_monochromator graphite
_diffrn_radiation_source 'fine-focus sealed tube'
_diffrn_radiation_type CuK\a
_diffrn_radiation_wavelength 1.54184
_diffrn_reflns_av_R_equivalents 0.0581
_diffrn_reflns_av_sigmaI/netI 0.0304
_diffrn_reflns_limit_h_max 6
_diffrn_reflns_limit_h_min -5
_diffrn_reflns_limit_k_max 13
_diffrn_reflns_limit_k_min -13
_diffrn_reflns_limit_l_max 19
_diffrn_reflns_limit_l_min -19
_diffrn_reflns_number 23167
_diffrn_reflns_theta_full 77.61
_diffrn_reflns_theta_max 77.61
_diffrn_reflns_theta_min 8.31
_exptl_absorpt_coefficient_mu 2.831
_exptl_absorpt_correction_T_max 1.0
_exptl_absorpt_correction_T_min 0.65482
_exptl_absorpt_correction_type multi-scan
_exptl_absorpt_process_details
;
CrysAlisPro, Agilent Technologies,
Version 1.171.36.28 (release 01-02-2013 CrysAlis171 .NET)
(compiled Feb  1 2013,16:14:44)
Empirical absorption correction using spherical harmonics,
 implemented in SCALE3 ABSPACK scaling algorithm.
;
_exptl_crystal_colour colourless
_exptl_crystal_density_diffrn 1.277
_exptl_crystal_density_method 'not measured'
_exptl_crystal_description prism
_exptl_crystal_F_000 326
_exptl_crystal_size_max 0.12
_exptl_crystal_size_mid 0.07
_exptl_crystal_size_min 0.05
_refine_diff_density_max 0.704
_refine_diff_density_min -0.672
_refine_diff_density_rms 0.064
_refine_ls_extinction_method none
_refine_ls_goodness_of_fit_ref 1.067
_refine_ls_hydrogen_treatment constr
_refine_ls_matrix_type full
_refine_ls_number_parameters 210
_refine_ls_number_reflns 3525
_refine_ls_number_restraints 0
_refine_ls_restrained_S_all 1.067
_refine_ls_R_factor_all 0.0562
_refine_ls_R_factor_gt 0.0483
_refine_ls_shift/su_max 0.000
_refine_ls_shift/su_mean 0.000
_refine_ls_structure_factor_coef Fsqd
_refine_ls_weighting_details 'calc w=1/[\s^2^(Fo^2^)+(0.0730P)^2^+0.4789P] where P=(Fo^2^+2Fc^2^)/3'
_refine_ls_weighting_scheme calc
_refine_ls_wR_factor_gt 0.1259
_refine_ls_wR_factor_ref 0.1328
_reflns_number_gt 3074
_reflns_number_total 3525
_reflns_threshold_expression >2sigma(I)
_cod_data_source_file ja5b02556_si_002.cif
_cod_data_source_block SBMOF-2:Kr
_cod_depositor_comments 'Adding full bibliography for 4123752--4123755.cif.'
_cod_database_code 4123755

loop_
_symmetry_equiv_pos_as_xyz
'x, y, z'
'-x, -y, -z'

loop_
_atom_site_label
_atom_site_type_symbol
_atom_site_fract_x
_atom_site_fract_y
_atom_site_fract_z
_atom_site_U_iso_or_equiv
_atom_site_adp_type
_atom_site_occupancy
_atom_site_symmetry_multiplicity
_atom_site_calc_flag
_atom_site_refinement_flags
C1 C -0.0166(4) 0.62876(17) 0.48889(12) 0.0216(4) Uani 1 1 d .
H1 H -0.0292 0.7177 0.4813 0.026 Uiso 1 1 calc R
C2 C 0.0823(4) 0.56412(17) 0.56694(11) 0.0202(4) Uani 1 1 d .
C3 C 0.0973(4) 0.43225(17) 0.57818(11) 0.0206(4) Uani 1 1 d .
C4 C 0.1858(4) 0.35482(17) 0.66115(12) 0.0210(4) Uani 1 1 d .
C5 C 0.4109(4) 0.26833(18) 0.65918(12) 0.0237(4) Uani 1 1 d .
H5 H 0.5025 0.2540 0.6043 0.028 Uiso 1 1 calc R
C6 C 0.5017(4) 0.20282(18) 0.73773(13) 0.0240(4) Uani 1 1 d .
H6 H 0.6586 0.1462 0.7364 0.029 Uiso 1 1 calc R
C7 C 0.3635(4) 0.22007(17) 0.81785(12) 0.0208(4) Uani 1 1 d .
C8 C 0.1320(4) 0.30211(18) 0.81946(12) 0.0230(4) Uani 1 1 d .
H8 H 0.0325 0.3113 0.8737 0.028 Uiso 1 1 calc R
C9 C 0.0463(4) 0.37062(18) 0.74161(12) 0.0230(4) Uani 1 1 d .
H9 H -0.1085 0.4286 0.7433 0.028 Uiso 1 1 calc R
C10 C 0.4674(4) 0.15452(17) 0.90324(12) 0.0209(4) Uani 1 1 d .
C11 C 0.1684(4) 0.63697(17) 0.63547(11) 0.0206(4) Uani 1 1 d .
C12 C 0.3979(4) 0.59565(18) 0.67927(12) 0.0231(4) Uani 1 1 d .
H12 H 0.5100 0.5251 0.6621 0.028 Uiso 1 1 calc R
C13 C 0.4635(4) 0.65680(19) 0.74765(12) 0.0243(4) Uani 1 1 d .
H13 H 0.6196 0.6277 0.7776 0.029 Uiso 1 1 calc R
C14 C 0.3008(4) 0.76137(18) 0.77277(12) 0.0227(4) Uani 1 1 d .
C15 C 0.0779(4) 0.80704(18) 0.72628(12) 0.0246(4) Uani 1 1 d .
H15 H -0.0295 0.8801 0.7416 0.029 Uiso 1 1 calc R
C16 C 0.0130(4) 0.74548(18) 0.65744(12) 0.0238(4) Uani 1 1 d .
H16 H -0.1375 0.7773 0.6252 0.029 Uiso 1 1 calc R
C17 C 0.3548(4) 0.82222(18) 0.85110(12) 0.0235(4) Uani 1 1 d .
O1 O 0.3034(3) 0.14723(12) 0.97079(8) 0.0216(3) Uani 1 1 d .
O2 O 0.7047(3) 0.11340(13) 0.90431(9) 0.0271(3) Uani 1 1 d .
O3 O 0.1978(3) 0.90318(13) 0.88093(9) 0.0277(3) Uani 1 1 d .
O4 O 0.5810(3) 0.77941(15) 0.88467(9) 0.0307(3) Uani 1 1 d .
H4 H 0.6004 0.8170 0.9284 0.046 Uiso 1 1 calc R
Ca1 Ca 0.0000 0.0000 1.0000 0.01832(15) Uani 1 2 d S
Kr1 Kr 0.5000 1.0000 0.5000 0.173(5) Uani 0.174(3) 2 d SP
Kr2 Kr 0.5000 0.5000 1.0000 0.531(13) Uani 0.333(5) 2 d SP

loop_
_atom_site_aniso_label
_atom_site_aniso_U_11
_atom_site_aniso_U_22
_atom_site_aniso_U_33
_atom_site_aniso_U_23
_atom_site_aniso_U_13
_atom_site_aniso_U_12
C1 0.0259(9) 0.0208(8) 0.0170(8) -0.0011(6) -0.0020(7) 0.0008(7)
C2 0.0216(9) 0.0230(8) 0.0150(8) -0.0020(6) -0.0010(6) 0.0007(7)
C3 0.0230(9) 0.0238(9) 0.0135(8) -0.0002(6) -0.0012(6) 0.0015(7)
C4 0.0250(9) 0.0220(8) 0.0159(8) 0.0001(6) -0.0049(7) -0.0024(7)
C5 0.0284(10) 0.0254(9) 0.0156(8) -0.0014(7) -0.0003(7) 0.0018(8)
C6 0.0239(9) 0.0250(9) 0.0209(9) 0.0002(7) -0.0027(7) 0.0046(7)
C7 0.0243(9) 0.0213(8) 0.0164(8) 0.0018(6) -0.0039(7) -0.0026(7)
C8 0.0257(9) 0.0266(9) 0.0156(8) -0.0005(7) -0.0011(7) -0.0011(8)
C9 0.0251(9) 0.0233(9) 0.0188(8) -0.0002(7) -0.0033(7) 0.0029(7)
C10 0.0255(9) 0.0187(8) 0.0183(8) 0.0013(6) -0.0051(7) -0.0024(7)
C11 0.0257(9) 0.0218(8) 0.0127(7) 0.0009(6) 0.0006(7) 0.0001(7)
C12 0.0250(9) 0.0232(9) 0.0202(8) -0.0039(7) -0.0009(7) 0.0018(7)
C13 0.0235(9) 0.0285(9) 0.0205(9) -0.0031(7) -0.0027(7) 0.0001(8)
C14 0.0256(9) 0.0262(9) 0.0159(8) -0.0032(7) -0.0007(7) -0.0016(7)
C15 0.0278(10) 0.0242(9) 0.0208(9) -0.0036(7) -0.0010(7) 0.0013(8)
C16 0.0269(9) 0.0256(9) 0.0179(8) -0.0012(7) -0.0043(7) 0.0013(8)
C17 0.0262(9) 0.0260(9) 0.0180(8) -0.0028(7) 0.0005(7) -0.0032(7)
O1 0.0259(7) 0.0231(6) 0.0155(6) 0.0005(5) -0.0029(5) -0.0027(5)
O2 0.0234(7) 0.0324(7) 0.0224(7) 0.0069(5) -0.0039(5) 0.0006(6)
O3 0.0322(8) 0.0306(7) 0.0202(6) -0.0082(5) -0.0019(5) 0.0018(6)
O4 0.0294(8) 0.0394(8) 0.0251(7) -0.0145(6) -0.0072(6) 0.0031(6)
Ca1 0.0205(3) 0.0200(3) 0.0134(2) -0.00003(17) -0.00173(17) 0.00056(18)
Kr1 0.280(10) 0.088(3) 0.149(5) -0.055(3) -0.093(6) 0.077(5)
Kr2 1.37(4) 0.121(4) 0.117(3) 0.007(2) 0.119(8) -0.248(9)

loop_
_atom_type_symbol
_atom_type_description
_atom_type_scat_dispersion_real
_atom_type_scat_dispersion_imag
_atom_type_scat_source
C C 0.0181 0.0091 'International Tables Vol C Tables 4.2.6.8 and 6.1.1.4'
H H 0.0000 0.0000 'International Tables Vol C Tables 4.2.6.8 and 6.1.1.4'
O O 0.0492 0.0322 'International Tables Vol C Tables 4.2.6.8 and 6.1.1.4'
Ca Ca 0.3641 1.2855 'International Tables Vol C Tables 4.2.6.8 and 6.1.1.4'
Kr Kr -0.5657 1.4385 'International Tables Vol C Tables 4.2.6.8 and 6.1.1.4'

loop_
_geom_angle_atom_site_label_1
_geom_angle_atom_site_label_2
_geom_angle_atom_site_label_3
_geom_angle
_geom_angle_site_symmetry_1
_geom_angle_site_symmetry_3
C3 C1 C2 122.60(17) 2_566 .
C3 C1 H1 118.7 2_566 .
C2 C1 H1 118.7 . .
C1 C2 C3 118.37(17) . .
C1 C2 C11 119.24(16) . .
C3 C2 C11 122.39(16) . .
C1 C3 C2 119.02(16) 2_566 .
C1 C3 C4 118.35(16) 2_566 .
C2 C3 C4 122.57(16) . .
C9 C4 C5 119.34(16) . .
C9 C4 C3 120.07(16) . .
C5 C4 C3 120.57(17) . .
C4 C5 C6 120.06(17) . .
C4 C5 H5 120.0 . .
C6 C5 H5 120.0 . .
C7 C6 C5 120.28(17) . .
C7 C6 H6 119.9 . .
C5 C6 H6 119.9 . .
C6 C7 C8 119.70(16) . .
C6 C7 C10 120.53(17) . .
C8 C7 C10 119.73(17) . .
C9 C8 C7 120.02(17) . .
C9 C8 H8 120.0 . .
C7 C8 H8 120.0 . .
C8 C9 C4 120.48(17) . .
C8 C9 H9 119.8 . .
C4 C9 H9 119.8 . .
O2 C10 O1 124.43(16) . .
O2 C10 C7 118.48(17) . .
O1 C10 C7 117.08(16) . .
C12 C11 C16 119.44(17) . .
C12 C11 C2 120.68(16) . .
C16 C11 C2 119.86(17) . .
C13 C12 C11 120.35(17) . .
C13 C12 H12 119.8 . .
C11 C12 H12 119.8 . .
C12 C13 C14 120.15(18) . .
C12 C13 H13 119.9 . .
C14 C13 H13 119.9 . .
C15 C14 C13 119.78(17) . .
C15 C14 C17 119.05(17) . .
C13 C14 C17 121.12(17) . .
C16 C15 C14 119.84(18) . .
C16 C15 H15 120.1 . .
C14 C15 H15 120.1 . .
C15 C16 C11 120.27(18) . .
C15 C16 H16 119.9 . .
C11 C16 H16 119.9 . .
O3 C17 O4 124.10(18) . .
O3 C17 C14 122.12(18) . .
O4 C17 C14 113.77(17) . .
C10 O1 Ca1 124.93(12) . .
C10 O2 Ca1 139.66(12) . 1_655
C17 O3 Ca1 150.44(13) . 1_565
C17 O4 H4 109.5 . .
O2 Ca1 O2 180.0 2_657 1_455
O2 Ca1 O3 91.98(5) 2_657 1_545
O2 Ca1 O3 88.02(5) 1_455 1_545
O2 Ca1 O3 88.02(5) 2_657 2_567
O2 Ca1 O3 91.98(5) 1_455 2_567
O3 Ca1 O3 179.998(1) 1_545 2_567
O2 Ca1 O1 92.80(5) 2_657 2_557
O2 Ca1 O1 87.20(5) 1_455 2_557
O3 Ca1 O1 91.88(5) 1_545 2_557
O3 Ca1 O1 88.12(5) 2_567 2_557
O2 Ca1 O1 87.20(5) 2_657 .
O2 Ca1 O1 92.80(5) 1_455 .
O3 Ca1 O1 88.12(5) 1_545 .
O3 Ca1 O1 91.88(5) 2_567 .
O1 Ca1 O1 180.0 2_557 .

loop_
_geom_bond_atom_site_label_1
_geom_bond_atom_site_label_2
_geom_bond_distance
_geom_bond_site_symmetry_2
C1 C3 1.395(3) 2_566
C1 C2 1.401(2) .
C1 H1 0.9500 .
C2 C3 1.410(3) .
C2 C11 1.503(3) .
C3 C1 1.395(3) 2_566
C3 C4 1.497(2) .
C4 C9 1.394(3) .
C4 C5 1.394(3) .
C5 C6 1.396(3) .
C5 H5 0.9500 .
C6 C7 1.389(3) .
C6 H6 0.9500 .
C7 C8 1.392(3) .
C7 C10 1.505(2) .
C8 C9 1.391(3) .
C8 H8 0.9500 .
C9 H9 0.9500 .
C10 O2 1.242(2) .
C10 O1 1.283(2) .
C11 C12 1.392(3) .
C11 C16 1.399(3) .
C12 C13 1.383(3) .
C12 H12 0.9500 .
C13 C14 1.398(3) .
C13 H13 0.9500 .
C14 C15 1.394(3) .
C14 C17 1.491(3) .
C15 C16 1.390(3) .
C15 H15 0.9500 .
C16 H16 0.9500 .
C17 O3 1.222(2) .
C17 O4 1.309(2) .
O1 Ca1 2.3394(13) .
O2 Ca1 2.3134(13) 1_655
O3 Ca1 2.3169(13) 1_565
O4 H4 0.8400 .
Ca1 O2 2.3134(13) 2_657
Ca1 O2 2.3135(13) 1_455
Ca1 O3 2.3170(13) 1_545
Ca1 O3 2.3171(13) 2_567
Ca1 O1 2.3394(13) 2_557
